data_4319191
loop_
_publ_author_name
'Akira Onoda'
'Yusuke Yamada'
'Mototsugu Doi'
'Taka-aki Okamura'
'Norikazu Ueyama'

_publ_section_title
;
 Dinuclear Calcium Complex with Weakly NH...O Hydrogen-Bonded Sulfonate
 Ligands
;
_journal_name_full 'Inorganic Chemistry'
_journal_page_first 516
_journal_page_last 521
_journal_paper_doi 10.1021/ic0003067
_journal_volume 40
_journal_year 2001
_chemical_formula_sum 'C39 H40 N O5 P S'
_chemical_formula_weight 665.78
_space_group_IT_number 2
_symmetry_cell_setting triclinic
_symmetry_Int_Tables_number 2
_symmetry_space_group_name_Hall '-P 1'
_symmetry_space_group_name_H-M 'P -1'
_cell_angle_alpha 93.91(1)
_cell_angle_beta 95.87(1)
_cell_angle_gamma 85.05(2)
_cell_formula_units_Z 2
_cell_length_a 10.562(2)
_cell_length_b 18.472(4)
_cell_length_c 9.301(1)
_cell_measurement_reflns_used 22
_cell_measurement_temperature 296.2
_cell_measurement_theta_max 12.2
_cell_measurement_theta_min 10.1
_cell_volume 1795.2(6)
_computing_cell_refinement 'MSC/AFC Diffractometer Control'
_computing_data_collection 'MSC/AFC Diffractometer Control'
_computing_data_reduction 'teXsan Ver. 1.10'
_computing_publication_material 'teXsan Ver. 1.10'
_computing_structure_refinement 'teXsan Ver. 1.10'
_computing_structure_solution SHELXS86
_diffrn_measured_fraction_theta_full 0.8822
_diffrn_measured_fraction_theta_max 0.8822
_diffrn_measurement_device_type 'Rigaku AFC7R'
_diffrn_measurement_method \w-2\q
_diffrn_radiation_type 'Mo K\a'
_diffrn_radiation_wavelength 0.7107
_diffrn_reflns_av_R_equivalents 0.032
_diffrn_reflns_limit_h_max 11
_diffrn_reflns_limit_h_min -12
_diffrn_reflns_limit_k_max 0
_diffrn_reflns_limit_k_min -21
_diffrn_reflns_limit_l_max 11
_diffrn_reflns_limit_l_min -10
_diffrn_reflns_number 1915
_diffrn_reflns_theta_full 25.02
_diffrn_reflns_theta_max 25.02
_diffrn_standards_decay_% 13.98
_diffrn_standards_interval_count 150
_diffrn_standards_number 3
_exptl_absorpt_coefficient_mu 0.178
_exptl_absorpt_correction_type none
_exptl_crystal_colour colorless
_exptl_crystal_density_diffrn 1.232
_exptl_crystal_density_method 'not measured'
_exptl_crystal_description prismatic
_exptl_crystal_size_max 0.500
_exptl_crystal_size_mid 0.100
_exptl_crystal_size_min 0.100
_refine_diff_density_max 0.40
_refine_diff_density_min -0.48
_refine_ls_extinction_method none
_refine_ls_goodness_of_fit_ref 2.148
_refine_ls_number_parameters 425
_refine_ls_number_reflns 1621
_refine_ls_R_factor_gt 0.0840
_refine_ls_shift/su_max 0.2054
_refine_ls_structure_factor_coef F
_refine_ls_weighting_details 'w = 1/[\s^2^(Fo) + 0.00063|Fo|^2^]'
_refine_ls_weighting_scheme calc
_refine_ls_wR_factor_ref 0.0992
_reflns_number_gt 1621
_reflns_number_total 1857
_reflns_threshold_expression F^2^>2.0\s(F^2^)
_cod_data_source_file ic0003067_1.cif
_cod_data_source_block onoda10:20-22_MAY_1998
_cod_original_cell_volume 1795.1(5)
_cod_original_sg_symbol_H-M 'P -1 '
_cod_original_formula_sum 'C39 H40 N O5 P S '
_cod_database_code 4319191

loop_
_symmetry_equiv_pos_as_xyz
x,y,z
-x,-y,-z

loop_
_atom_site_label
_atom_site_type_symbol
_atom_site_fract_x
_atom_site_fract_y
_atom_site_fract_z
_atom_site_U_iso_or_equiv
_atom_site_adp_type
_atom_site_occupancy
_atom_site_calc_flag
_atom_site_refinement_flags
_atom_site_disorder_assembly
_atom_site_disorder_group
S(1) S 0.9288(5) 0.1814(3) 0.6298(5) 0.068(2) Uani 1.00 d . . .
P(1) P 0.5367(3) 0.1536(2) 0.1379(4) 0.044(1) Uani 1.00 d . . .
O(11) O 0.895(2) 0.2452(8) 0.551(2) 0.166(8) Uani 1.00 d . . .
O(12) O 0.825(1) 0.1368(9) 0.639(1) 0.151(7) Uani 1.00 d . . .
O(13) O 1.038(1) 0.1400(9) 0.584(1) 0.121(6) Uani 1.00 d . . .
O(14) O 1.260(2) 0.3602(8) 0.852(2) 0.137(7) Uani 1.00 d . . .
O(31) O 0.829(5) 0.466(3) 0.906(8) 0.39(3) Uani 1.00 d . . .
N(1) N 1.098(1) 0.3033(8) 0.736(1) 0.077(6) Uani 1.00 d . . .
C(31) C 0.770(6) 0.465(4) 0.762(7) 0.22(3) Uani 1.00 d . . .
C(32) C 0.704(6) 0.420(4) 0.767(8) 0.28(3) Uani 1.00 d . . .
C(33) C 0.699(6) 0.391(3) 0.888(8) 0.29(3) Uani 1.00 d . . .
C(34) C 0.73(1) 0.417(7) 0.988(7) 0.57(7) Uani 1.00 d . . .
C(101) C 0.974(1) 0.2137(9) 0.816(2) 0.059(6) Uani 1.00 d . . .
C(102) C 1.055(2) 0.2711(9) 0.853(2) 0.070(7) Uani 1.00 d . . .
C(103) C 1.081(2) 0.293(1) 0.997(2) 0.080(7) Uani 1.00 d . . .
C(104) C 1.026(2) 0.259(1) 1.100(2) 0.087(7) Uani 1.00 d . . .
C(105) C 0.950(2) 0.201(1) 1.061(2) 0.083(8) Uani 1.00 d . . .
C(106) C 0.923(1) 0.1803(10) 0.921(2) 0.073(7) Uani 1.00 d . . .
C(107) C 1.192(2) 0.349(1) 0.740(2) 0.085(8) Uani 1.00 d . . .
C(108) C 1.214(2) 0.379(2) 0.602(3) 0.13(1) Uani 1.00 d . . .
C(109) C 1.157(5) 0.452(3) 0.612(4) 0.29(2) Uani 1.00 d . . .
C(110) C 1.174(6) 0.345(2) 0.478(3) 0.48(4) Uani 1.00 d . . .
C(111) C 1.352(4) 0.398(3) 0.610(4) 0.31(3) Uani 1.00 d . . .
C(211) C 0.419(2) 0.1149(9) 0.230(1) 0.051(6) Uani 1.00 d . . .
C(212) C 0.303(1) 0.1567(9) 0.251(2) 0.057(6) Uani 1.00 d . . .
C(213) C 0.212(1) 0.123(1) 0.323(2) 0.072(7) Uani 1.00 d . . .
C(214) C 0.236(2) 0.053(1) 0.363(2) 0.063(7) Uani 1.00 d . . .
C(215) C 0.344(2) 0.0117(10) 0.341(2) 0.068(7) Uani 1.00 d . . .
C(216) C 0.437(1) 0.046(1) 0.271(2) 0.064(6) Uani 1.00 d . . .
C(221) C 0.553(1) 0.2437(9) 0.201(1) 0.039(5) Uani 1.00 d . . .
C(222) C 0.470(2) 0.299(1) 0.145(2) 0.059(6) Uani 1.00 d . . .
C(223) C 0.470(2) 0.370(1) 0.196(2) 0.089(9) Uani 1.00 d . . .
C(224) C 0.559(3) 0.389(1) 0.307(3) 0.11(1) Uani 1.00 d . . .
C(225) C 0.647(2) 0.337(1) 0.364(2) 0.087(8) Uani 1.00 d . . .
C(226) C 0.642(2) 0.266(1) 0.316(2) 0.073(7) Uani 1.00 d . . .
C(231) C 0.488(1) 0.1565(9) -0.051(1) 0.054(5) Uani 1.00 d . . .
C(232) C 0.562(1) 0.1888(10) -0.139(2) 0.069(6) Uani 1.00 d . . .
C(233) C 0.533(2) 0.190(1) -0.286(2) 0.080(7) Uani 1.00 d . . .
C(234) C 0.416(2) 0.167(1) -0.343(2) 0.091(8) Uani 1.00 d . . .
C(235) C 0.337(1) 0.137(1) -0.259(2) 0.078(7) Uani 1.00 d . . .
C(236) C 0.368(1) 0.1326(9) -0.111(2) 0.067(6) Uani 1.00 d . . .
C(241) C 0.680(1) 0.0978(8) 0.160(2) 0.045(5) Uani 1.00 d . . .
C(242) C 0.726(1) 0.0549(10) 0.046(2) 0.053(6) Uani 1.00 d . . .
C(243) C 0.832(2) 0.0086(9) 0.060(2) 0.055(6) Uani 1.00 d . . .
C(244) C 0.904(1) 0.0003(9) 0.194(2) 0.062(6) Uani 1.00 d . . .
C(245) C 0.859(2) 0.044(1) 0.309(2) 0.061(6) Uani 1.00 d . . .
C(246) C 0.749(1) 0.0866(9) 0.295(2) 0.047(6) Uani 1.00 d . . .
H(1) H 1.0558 0.2915 0.6422 0.0930 Uiso 1.00 calc . . .
H(2) H 1.1352 0.3309 1.0229 0.0968 Uiso 1.00 calc . . .
H(3) H 1.0418 0.2761 1.1986 0.1050 Uiso 1.00 calc . . .
H(4) H 0.9183 0.1768 1.1345 0.1015 Uiso 1.00 calc . . .
H(5) H 0.8685 0.1424 0.8944 0.0909 Uiso 1.00 calc . . .
H(6) H 1.0694 0.4554 0.6064 0.3223 Uiso 1.00 calc . . .
H(7) H 1.1830 0.4808 0.5348 0.3223 Uiso 1.00 calc . . .
H(8) H 1.1914 0.4767 0.7016 0.3223 Uiso 1.00 calc . . .
H(9) H 1.3770 0.4234 0.6995 0.3252 Uiso 1.00 calc . . .
H(10) H 1.3674 0.4283 0.5329 0.3252 Uiso 1.00 calc . . .
H(11) H 1.4103 0.3547 0.6009 0.3252 Uiso 1.00 calc . . .
H(12) H 1.2006 0.3673 0.3967 0.4985 Uiso 1.00 calc . . .
H(13) H 1.2191 0.2953 0.4757 0.4985 Uiso 1.00 calc . . .
H(14) H 1.0882 0.3407 0.4683 0.4985 Uiso 1.00 calc . . .
H(15) H 0.2871 0.2052 0.2159 0.0727 Uiso 1.00 calc . . .
H(16) H 0.1344 0.1522 0.3434 0.0850 Uiso 1.00 calc . . .
H(17) H 0.1711 0.0331 0.4089 0.0765 Uiso 1.00 calc . . .
H(18) H 0.3582 -0.0380 0.3692 0.0844 Uiso 1.00 calc . . .
H(19) H 0.5156 0.0177 0.2510 0.0743 Uiso 1.00 calc . . .
H(20) H 0.4102 0.2870 0.0651 0.0682 Uiso 1.00 calc . . .
H(21) H 0.4070 0.4054 0.1556 0.1072 Uiso 1.00 calc . . .
H(22) H 0.5603 0.4389 0.3410 0.1311 Uiso 1.00 calc . . .
H(23) H 0.7119 0.3508 0.4380 0.1078 Uiso 1.00 calc . . .
H(24) H 0.6984 0.2298 0.3621 0.0896 Uiso 1.00 calc . . .
H(25) H 0.3107 0.1147 -0.0512 0.0841 Uiso 1.00 calc . . .
H(26) H 0.2603 0.1188 -0.3026 0.0936 Uiso 1.00 calc . . .
H(27) H 0.3900 0.1729 -0.4427 0.1090 Uiso 1.00 calc . . .
H(28) H 0.5911 0.2070 -0.3466 0.0995 Uiso 1.00 calc . . .
H(29) H 0.6360 0.2116 -0.0953 0.0822 Uiso 1.00 calc . . .
H(30) H 0.6797 0.0571 -0.0477 0.0625 Uiso 1.00 calc . . .
H(31) H 0.8603 -0.0192 -0.0235 0.0679 Uiso 1.00 calc . . .
H(32) H 0.9794 -0.0331 0.2077 0.0775 Uiso 1.00 calc . . .
H(33) H 0.9073 0.0432 0.4019 0.0708 Uiso 1.00 calc . . .
H(34) H 0.7181 0.1111 0.3809 0.0567 Uiso 1.00 calc . . .
H(35) H 0.8278 0.4501 0.6911 0.2558 Uiso 1.00 calc . . .
H(36) H 0.7212 0.5080 0.7353 0.2558 Uiso 1.00 calc . . .
H(37) H 0.7262 0.3823 0.6922 0.3090 Uiso 1.00 calc . . .
H(38) H 0.6181 0.4404 0.7313 0.3090 Uiso 1.00 calc . . .
H(39) H 0.7164 0.3375 0.8485 0.3394 Uiso 1.00 calc . . .
H(40) H 0.5968 0.3895 0.8758 0.3394 Uiso 1.00 calc . . .
H(41) H 0.6715 0.4267 1.0343 0.4340 Uiso 1.00 calc . . .
H(42) H 0.77(5) 0.3650 1.0191 0.4340 Uiso 1.00 calc . . .

loop_
_atom_site_aniso_label
_atom_site_aniso_U_11
_atom_site_aniso_U_22
_atom_site_aniso_U_33
_atom_site_aniso_U_12
_atom_site_aniso_U_13
_atom_site_aniso_U_23
S(1) 0.049(3) 0.099(4) 0.057(3) -0.032(3) -0.013(3) 0.005(3)
P(1) 0.030(2) 0.067(4) 0.035(3) -0.018(2) -0.004(2) 0.008(2)
O(11) 0.24(2) 0.10(1) 0.12(1) -0.01(1) -0.13(1) 0.01(1)
O(12) 0.10(1) 0.25(2) 0.11(1) -0.13(1) 0.035(9) -0.07(1)
O(13) 0.046(8) 0.24(2) 0.070(9) 0.007(10) 0.009(7) -0.032(10)
O(14) 0.17(1) 0.18(2) 0.08(1) -0.13(1) -0.016(10) 0.03(1)
O(31) 0.40(6) 0.35(6) 0.43(7) -0.15(4) 0.00(6) -0.10(6)
N(1) 0.062(9) 0.09(1) 0.08(1) -0.050(9) -0.013(8) 0.010(9)
C(31) 0.22(6) 0.29(7) 0.18(5) 0.02(5) 0.08(4) 0.14(6)
C(32) 0.33(7) 0.31(8) 0.19(6) -0.16(5) -0.09(5) 0.00(5)
C(33) 0.37(8) 0.27(5) 0.27(7) -0.06(5) 0.13(6) 0.19(5)
C(34) 0.4(1) 1.1(2) 0.13(5) 0.1(1) 0.05(6) 0.25(8)
C(101) 0.07(1) 0.07(1) 0.04(1) -0.03(1) 0.002(9) -0.003(9)
C(102) 0.07(1) 0.07(1) 0.07(1) -0.05(1) 0.00(1) 0.01(1)
C(103) 0.10(1) 0.11(2) 0.03(1) -0.05(1) -0.01(1) 0.00(1)
C(104) 0.11(2) 0.13(2) 0.02(1) -0.02(1) -0.01(1) 0.01(1)
C(105) 0.08(1) 0.09(2) 0.08(2) -0.04(1) 0.00(1) 0.02(1)
C(106) 0.06(1) 0.12(2) 0.05(1) -0.06(1) -0.001(10) 0.00(1)
C(107) 0.11(2) 0.09(2) 0.07(2) -0.05(1) -0.01(1) 0.02(1)
C(108) 0.09(2) 0.17(3) 0.16(3) -0.06(2) -0.02(2) 0.12(2)
C(109) 0.36(6) 0.34(5) 0.19(4) 0.08(5) 0.10(4) 0.21(4)
C(110) 1.0(1) 0.47(7) 0.03(2) -0.62(8) -0.04(4) 0.01(2)
C(111) 0.26(4) 0.52(7) 0.21(4) -0.24(5) 0.09(3) 0.02(4)
C(211) 0.06(1) 0.06(1) 0.04(1) -0.04(1) -0.003(8) 0.026(9)
C(212) 0.026(9) 0.09(1) 0.06(1) 0.004(10) -0.004(8) -0.008(10)
C(213) 0.05(1) 0.13(2) 0.04(1) -0.04(1) 0.005(9) 0.01(1)
C(214) 0.04(1) 0.10(2) 0.05(1) -0.03(1) 0.013(9) 0.03(1)
C(215) 0.08(1) 0.09(2) 0.04(1) -0.05(1) 0.01(1) 0.002(10)
C(216) 0.05(1) 0.10(2) 0.04(1) -0.03(1) 0.007(8) -0.01(1)
C(221) 0.023(8) 0.06(1) 0.04(1) 0.002(9) 0.003(7) 0.008(9)
C(222) 0.07(1) 0.04(1) 0.07(1) -0.03(1) 0.014(10) -0.02(1)
C(223) 0.06(1) 0.08(2) 0.12(2) 0.00(1) 0.00(1) 0.02(1)
C(224) 0.13(2) 0.10(2) 0.11(2) -0.06(2) 0.02(2) -0.01(2)
C(225) 0.08(2) 0.08(2) 0.09(2) -0.02(1) -0.02(1) -0.01(1)
C(226) 0.07(1) 0.08(2) 0.07(1) -0.02(1) -0.01(1) 0.00(1)
C(231) 0.048(9) 0.11(1) 0.011(8) -0.035(10) 0.002(8) 0.005(9)
C(232) 0.034(9) 0.14(2) 0.04(1) -0.03(1) -0.010(8) 0.01(1)
C(233) 0.06(1) 0.14(2) 0.04(1) -0.05(1) -0.007(10) 0.02(1)
C(234) 0.10(2) 0.16(2) 0.02(1) -0.03(1) 0.00(1) 0.04(1)
C(235) 0.041(10) 0.14(2) 0.05(1) -0.02(1) -0.017(9) -0.01(1)
C(236) 0.039(9) 0.11(2) 0.05(1) -0.03(1) -0.021(8) 0.01(1)
C(241) 0.06(1) 0.05(1) 0.028(10) -0.034(9) 0.001(9) -0.013(9)
C(242) 0.029(10) 0.07(1) 0.06(1) -0.022(9) -0.016(9) 0.01(1)
C(243) 0.05(1) 0.07(1) 0.05(1) -0.02(1) 0.010(9) -0.004(10)
C(244) 0.05(1) 0.07(1) 0.06(1) -0.030(10) 0.00(1) 0.02(1)
C(245) 0.04(1) 0.09(2) 0.05(1) -0.02(1) -0.011(9) 0.01(1)
C(246) 0.030(9) 0.08(1) 0.04(1) -0.021(9) 0.007(8) 0.008(9)

loop_
_atom_type_symbol
_atom_type_description
_atom_type_scat_dispersion_real
_atom_type_scat_dispersion_imag
_atom_type_scat_source
C C 0.003 0.002
;International Tables for Crystallography
(1992, Vol. C, Tables 4.2.6.8 and 6.1.1.1)
;
H H 0.000 0.000
;International Tables for Crystallography
(1992, Vol. C, Table 6.1.1.2)
;
N N 0.006 0.003
;International Tables for Crystallography
(1992, Vol. C, Tables 4.2.6.8 and 6.1.1.1)
;
O O 0.011 0.006
;International Tables for Crystallography
(1992, Vol. C, Tables 4.2.6.8 and 6.1.1.1)
;
P P 0.102 0.094
;International Tables for Crystallography
(1992, Vol. C, Tables 4.2.6.8 and 6.1.1.1)
;
S S 0.125 0.123
;International Tables for Crystallography
(1992, Vol. C, Tables 4.2.6.8 and 6.1.1.1)
;
